data_2225072
loop_
_publ_author_name
'Saraswathi, B. S.'
'Gowda, B. Thimme'
'Foro, Sabine'
'Fuess, Hartmut'

_publ_section_title
;
 <i>N</i>-(4-Methylphenyl)succinimide
;
_journal_coeditor_code NG2719
_journal_issue 2
_journal_name_full 'Acta Crystallographica Section E'
_journal_page_first o390
_journal_paper_doi 10.1107/S1600536810001546
_journal_volume 66
_journal_year 2010
_chemical_formula_iupac 'C11 H11 N O2'
_chemical_formula_moiety 'C11 H11 N O2'
_chemical_formula_sum 'C11 H11 N O2'
_chemical_formula_weight 189.21
_chemical_name_systematic
;
<i>N</i>-(4-Methylphenyl)succinimide
;
_space_group_IT_number 14
_symmetry_cell_setting monoclinic
_symmetry_space_group_name_Hall '-P 2ybc'
_symmetry_space_group_name_H-M 'P 1 21/c 1'
_atom_sites_solution_hydrogens difmap
_atom_sites_solution_primary direct
_atom_sites_solution_secondary difmap
_audit_creation_method SHELXL-97
_cell_angle_alpha 90.00
_cell_angle_beta 109.35(2)
_cell_angle_gamma 90.00
_cell_formula_units_Z 4
_cell_length_a 13.543(3)
_cell_length_b 5.6539(9)
_cell_length_c 13.365(3)
_cell_measurement_reflns_used 1028
_cell_measurement_temperature 299(2)
_cell_measurement_theta_max 27.77
_cell_measurement_theta_min 2.60
_cell_volume 965.6(4)
_computing_cell_refinement
;
CrysAlis RED (Oxford Diffraction, 2009)
;
_computing_data_collection
;
CrysAlis CCD (Oxford Diffraction, 2009)
;
_computing_data_reduction
;
CrysAlis RED (Oxford Diffraction, 2009)
;
_computing_molecular_graphics 'PLATON (Spek, 2009)'
_computing_publication_material 'SHELXL97 (Sheldrick, 2008)'
_computing_structure_refinement 'SHELXL97 (Sheldrick, 2008)'
_computing_structure_solution 'SHELXS97 (Sheldrick, 2008)'
_diffrn_ambient_temperature 299(2)
_diffrn_measured_fraction_theta_full 0.981
_diffrn_measured_fraction_theta_max 0.981
_diffrn_measurement_device_type
;
Oxford Diffraction Xcalibur diffractometer
with a Sapphire CCD detector
;
_diffrn_measurement_method
;
Rotation method data acquisition using \w and \f scans.
;
_diffrn_radiation_monochromator graphite
_diffrn_radiation_source 'fine-focus sealed tube'
_diffrn_radiation_type MoK\a
_diffrn_radiation_wavelength 0.71073
_diffrn_reflns_av_R_equivalents 0.0195
_diffrn_reflns_av_sigmaI/netI 0.0322
_diffrn_reflns_limit_h_max 11
_diffrn_reflns_limit_h_min -16
_diffrn_reflns_limit_k_max 7
_diffrn_reflns_limit_k_min -7
_diffrn_reflns_limit_l_max 15
_diffrn_reflns_limit_l_min -16
_diffrn_reflns_number 3389
_diffrn_reflns_theta_full 26.36
_diffrn_reflns_theta_max 26.36
_diffrn_reflns_theta_min 3.09
_diffrn_standards_decay_% 0
_diffrn_standards_number 0
_exptl_absorpt_coefficient_mu 0.090
_exptl_absorpt_correction_T_max 0.9928
_exptl_absorpt_correction_T_min 0.9613
_exptl_absorpt_correction_type multi-scan
_exptl_absorpt_process_details
;
(CrysAlis RED; Oxford Diffraction, 2009)
;
_exptl_crystal_colour colourless
_exptl_crystal_density_diffrn 1.302
_exptl_crystal_density_method 'not measured'
_exptl_crystal_description plate
_exptl_crystal_F_000 400
_exptl_crystal_size_max 0.44
_exptl_crystal_size_mid 0.24
_exptl_crystal_size_min 0.08
_refine_diff_density_max 0.174
_refine_diff_density_min -0.158
_refine_ls_extinction_method none
_refine_ls_goodness_of_fit_ref 1.229
_refine_ls_hydrogen_treatment refxyz
_refine_ls_matrix_type full
_refine_ls_number_parameters 160
_refine_ls_number_reflns 1924
_refine_ls_number_restraints 0
_refine_ls_restrained_S_all 1.229
_refine_ls_R_factor_all 0.1139
_refine_ls_R_factor_gt 0.0682
_refine_ls_shift/su_max 0.017
_refine_ls_shift/su_mean 0.001
_refine_ls_structure_factor_coef Fsqd
_refine_ls_weighting_details 'calc w=1/[\s^2^(Fo^2^)+(0.0241P)^2^+0.6535P] where P=(Fo^2^+2Fc^2^)/3'
_refine_ls_weighting_scheme calc
_refine_ls_wR_factor_gt 0.1185
_refine_ls_wR_factor_ref 0.1360
_reflns_number_gt 1262
_reflns_number_total 1924
_reflns_threshold_expression I>2sigma(I)
_cod_data_source_file ng2719.cif
_cod_data_source_block I
_cod_original_cell_volume 965.6(3)
_cod_original_sg_symbol_H-M 'P 21/c'
_cod_database_code 2225072
_cod_database_fobs_code 2225072

loop_
_symmetry_equiv_pos_as_xyz
'x, y, z'
'-x, y+1/2, -z+1/2'
'-x, -y, -z'
'x, -y-1/2, z-1/2'

loop_
_atom_site_type_symbol
_atom_site_label
_atom_site_fract_x
_atom_site_fract_y
_atom_site_fract_z
_atom_site_U_iso_or_equiv
_atom_site_adp_type
_atom_site_calc_flag
_atom_site_refinement_flags
_atom_site_occupancy
_atom_site_disorder_assembly
_atom_site_disorder_group
C C1 0.25083(19) 0.2010(5) 0.2351(2) 0.0412(6) Uani d . 1 . .
C C2 0.2495(2) 0.0189(5) 0.3031(2) 0.0531(8) Uani d . 1 . .
H H2 0.293(2) -0.118(5) 0.306(2) 0.064 Uiso d . 1 . .
C C3 0.1863(3) 0.0374(6) 0.3657(2) 0.0602(9) Uani d . 1 . .
H H3 0.187(2) -0.089(5) 0.412(2) 0.072 Uiso d . 1 . .
C C4 0.1243(2) 0.2332(6) 0.3618(2) 0.0547(8) Uani d . 1 . .
C C5 0.1272(2) 0.4126(6) 0.2926(3) 0.0556(8) Uani d . 1 . .
H H5 0.086(2) 0.550(5) 0.290(2) 0.067 Uiso d . 1 . .
C C6 0.1896(2) 0.3988(5) 0.2296(2) 0.0486(7) Uani d . 1 . .
H H6 0.193(2) 0.523(5) 0.182(2) 0.058 Uiso d . 1 . .
C C7 0.3049(2) 0.0071(5) 0.0936(2) 0.0484(7) Uani d . 1 . .
C C8 0.3859(3) 0.0509(7) 0.0415(3) 0.0609(9) Uani d . 1 . .
H H8A 0.440(2) -0.074(6) 0.068(2) 0.073 Uiso d . 1 . .
H H8B 0.353(2) 0.041(6) -0.037(3) 0.073 Uiso d . 1 . .
C C9 0.4333(3) 0.2887(7) 0.0825(3) 0.0631(9) Uani d . 1 . .
H H9A 0.510(2) 0.288(5) 0.109(2) 0.076 Uiso d . 1 . .
H H9B 0.411(2) 0.408(6) 0.032(2) 0.076 Uiso d . 1 . .
C C10 0.3921(2) 0.3502(5) 0.1706(2) 0.0512(7) Uani d . 1 . .
C C11 0.0552(3) 0.2544(9) 0.4292(3) 0.0859(14) Uani d . 1 . .
H H11A -0.013(3) 0.301(7) 0.394(3) 0.103 Uiso d . 1 . .
H H11B 0.085(3) 0.350(7) 0.492(3) 0.103 Uiso d . 1 . .
H H11C 0.047(3) 0.100(7) 0.452(3) 0.103 Uiso d . 1 . .
N N1 0.31460(16) 0.1858(4) 0.16839(17) 0.0437(6) Uani d . 1 . .
O O1 0.24145(17) -0.1496(4) 0.07658(16) 0.0637(6) Uani d . 1 . .
O O2 0.41793(16) 0.5111(4) 0.23272(19) 0.0714(7) Uani d . 1 . .

loop_
_atom_site_aniso_label
_atom_site_aniso_U_11
_atom_site_aniso_U_22
_atom_site_aniso_U_33
_atom_site_aniso_U_12
_atom_site_aniso_U_13
_atom_site_aniso_U_23
C1 0.0456(15) 0.0390(15) 0.0363(14) -0.0054(12) 0.0099(12) -0.0001(12)
C2 0.0603(19) 0.0461(17) 0.0485(17) -0.0008(15) 0.0121(15) 0.0052(15)
C3 0.076(2) 0.059(2) 0.0431(17) -0.0155(18) 0.0166(16) 0.0073(16)
C4 0.0559(17) 0.069(2) 0.0411(16) -0.0183(16) 0.0181(14) -0.0093(16)
C5 0.0612(19) 0.0545(19) 0.0546(18) 0.0017(15) 0.0235(16) -0.0047(16)
C6 0.0588(18) 0.0438(16) 0.0435(17) 0.0016(14) 0.0175(14) 0.0057(14)
C7 0.0562(17) 0.0465(16) 0.0396(15) 0.0043(15) 0.0119(13) -0.0003(14)
C8 0.061(2) 0.075(2) 0.0497(19) 0.0061(17) 0.0223(16) 0.0011(18)
C9 0.0533(18) 0.079(3) 0.058(2) -0.0011(18) 0.0192(16) 0.0168(19)
C10 0.0413(15) 0.0518(18) 0.0542(18) -0.0005(14) 0.0071(13) 0.0077(16)
C11 0.081(3) 0.123(4) 0.063(2) -0.031(3) 0.038(2) -0.019(3)
N1 0.0451(12) 0.0428(13) 0.0436(13) -0.0032(11) 0.0152(10) -0.0036(11)
O1 0.0827(15) 0.0526(13) 0.0565(13) -0.0154(12) 0.0239(11) -0.0110(11)
O2 0.0679(14) 0.0578(14) 0.0843(16) -0.0163(12) 0.0194(12) -0.0155(13)

loop_
_atom_type_symbol
_atom_type_description
_atom_type_scat_dispersion_real
_atom_type_scat_dispersion_imag
_atom_type_scat_source
C C 0.0033 0.0016 'International Tables Vol C Tables 4.2.6.8 and 6.1.1.4'
H H 0.0000 0.0000 'International Tables Vol C Tables 4.2.6.8 and 6.1.1.4'
N N 0.0061 0.0033 'International Tables Vol C Tables 4.2.6.8 and 6.1.1.4'
O O 0.0106 0.0060 'International Tables Vol C Tables 4.2.6.8 and 6.1.1.4'

loop_
_geom_angle_atom_site_label_1
_geom_angle_atom_site_label_2
_geom_angle_atom_site_label_3
_geom_angle_site_symmetry_1
_geom_angle_site_symmetry_3
_geom_angle
_geom_angle_publ_flag
C2 C1 C6 . . 120.1(3) ?
C2 C1 N1 . . 120.5(3) ?
C6 C1 N1 . . 119.3(2) ?
C1 C2 C3 . . 119.2(3) ?
C1 C2 H2 . . 119.0(17) ?
C3 C2 H2 . . 121.7(17) ?
C4 C3 C2 . . 121.8(3) ?
C4 C3 H3 . . 120.0(18) ?
C2 C3 H3 . . 118.2(19) ?
C3 C4 C5 . . 117.6(3) ?
C3 C4 C11 . . 122.2(3) ?
C5 C4 C11 . . 120.3(3) ?
C6 C5 C4 . . 121.7(3) ?
C6 C5 H5 . . 119.5(19) ?
C4 C5 H5 . . 118.7(18) ?
C1 C6 C5 . . 119.5(3) ?
C1 C6 H6 . . 118.4(16) ?
C5 C6 H6 . . 122.1(17) ?
O1 C7 N1 . . 124.1(3) ?
O1 C7 C8 . . 128.3(3) ?
N1 C7 C8 . . 107.6(3) ?
C7 C8 C9 . . 105.5(3) ?
C7 C8 H8A . . 106.5(18) ?
C9 C8 H8A . . 109.3(18) ?
C7 C8 H8B . . 109.8(17) ?
C9 C8 H8B . . 114.8(19) ?
H8A C8 H8B . . 111(3) ?
C10 C9 C8 . . 105.5(3) ?
C10 C9 H9A . . 110.0(18) ?
C8 C9 H9A . . 113.6(19) ?
C10 C9 H9B . . 106.7(19) ?
C8 C9 H9B . . 112.5(19) ?
H9A C9 H9B . . 108(3) ?
O2 C10 N1 . . 124.3(3) ?
O2 C10 C9 . . 128.1(3) ?
N1 C10 C9 . . 107.5(3) ?
C4 C11 H11A . . 116(2) ?
C4 C11 H11B . . 114(2) ?
H11A C11 H11B . . 110(3) ?
C4 C11 H11C . . 106(2) ?
H11A C11 H11C . . 103(3) ?
H11B C11 H11C . . 107(3) ?
C10 N1 C7 . . 112.9(2) ?
C10 N1 C1 . . 123.4(2) ?
C7 N1 C1 . . 123.7(2) ?

loop_
_geom_bond_atom_site_label_1
_geom_bond_atom_site_label_2
_geom_bond_site_symmetry_2
_geom_bond_distance
_geom_bond_publ_flag
C1 C2 . 1.378(4) ?
C1 C6 . 1.380(4) ?
C1 N1 . 1.434(3) ?
C2 C3 . 1.385(4) ?
C2 H2 . 0.96(3) ?
C3 C4 . 1.380(4) ?
C3 H3 . 0.94(3) ?
C4 C5 . 1.381(4) ?
C4 C11 . 1.504(5) ?
C5 C6 . 1.380(4) ?
C5 H5 . 0.95(3) ?
C6 H6 . 0.95(3) ?
C7 O1 . 1.202(3) ?
C7 N1 . 1.397(3) ?
C7 C8 . 1.502(4) ?
C8 C9 . 1.511(5) ?
C8 H8A . 0.99(3) ?
C8 H8B . 0.99(3) ?
C9 C10 . 1.502(4) ?
C9 H9A . 0.99(3) ?
C9 H9B . 0.94(3) ?
C10 O2 . 1.203(3) ?
C10 N1 . 1.394(3) ?
C11 H11A . 0.92(4) ?
C11 H11B . 0.97(4) ?
C11 H11C . 0.95(4) ?

loop_
_geom_torsion_atom_site_label_1
_geom_torsion_atom_site_label_2
_geom_torsion_atom_site_label_3
_geom_torsion_atom_site_label_4
_geom_torsion_site_symmetry_1
_geom_torsion_site_symmetry_2
_geom_torsion_site_symmetry_3
_geom_torsion_site_symmetry_4
_geom_torsion
_geom_torsion_publ_flag
C6 C1 C2 C3 . . . . -0.1(4) ?
N1 C1 C2 C3 . . . . -179.3(3) ?
C1 C2 C3 C4 . . . . 0.1(5) ?
C2 C3 C4 C5 . . . . -0.1(5) ?
C2 C3 C4 C11 . . . . 179.8(3) ?
C3 C4 C5 C6 . . . . -0.1(5) ?
C11 C4 C5 C6 . . . . -180.0(3) ?
C2 C1 C6 C5 . . . . 0.0(4) ?
N1 C1 C6 C5 . . . . 179.2(3) ?
C4 C5 C6 C1 . . . . 0.1(5) ?
O1 C7 C8 C9 . . . . 172.3(3) ?
N1 C7 C8 C9 . . . . -7.4(3) ?
C7 C8 C9 C10 . . . . 10.1(3) ?
C8 C9 C10 O2 . . . . 171.3(3) ?
C8 C9 C10 N1 . . . . -9.4(3) ?
O2 C10 N1 C7 . . . . -175.6(3) ?
C9 C10 N1 C7 . . . . 5.1(3) ?
O2 C10 N1 C1 . . . . 5.1(4) ?
C9 C10 N1 C1 . . . . -174.2(2) ?
O1 C7 N1 C10 . . . . -178.2(3) ?
C8 C7 N1 C10 . . . . 1.5(3) ?
O1 C7 N1 C1 . . . . 1.1(4) ?
C8 C7 N1 C1 . . . . -179.2(2) ?
C2 C1 N1 C10 . . . . -121.8(3) ?
C6 C1 N1 C10 . . . . 59.0(3) ?
C2 C1 N1 C7 . . . . 59.0(3) ?
C6 C1 N1 C7 . . . . -120.2(3) ?

loop_
_cod_related_entry_id
_cod_related_entry_database
_cod_related_entry_code
1 ChemSpider 67872
